data_7156535
loop_
_publ_author_name
'Li, Tao'
'Wu, Guangmiao'
'Feng, Shangbiao'
'Wang, Zemin'
'Xie, Xingang'
'She, Xuegong'

_publ_section_title
;
 A rapid construction of the ABC tricyclic skeleton of malabanone A.
;
_journal_issue 44
_journal_name_full 'Organic &amp; biomolecular chemistry'
_journal_page_first 8491
_journal_page_last 8494
_journal_paper_doi 10.1039/c8ob02495b
_journal_volume 16
_journal_year 2018
_chemical_absolute_configuration unk
_chemical_formula_moiety 'C16 H23 N O2'
_chemical_formula_sum 'C16 H23 N O2'
_chemical_formula_weight 261.35
_space_group_crystal_system orthorhombic
_space_group_IT_number 19
_space_group_name_Hall 'P 2ac 2ab'
_space_group_name_H-M_alt 'P 21 21 21'
_symmetry_space_group_name_Hall 'P 2ac 2ab'
_symmetry_space_group_name_H-M 'P 21 21 21'
_atom_sites_solution_hydrogens geom
_atom_sites_solution_primary direct
_atom_sites_solution_secondary difmap
_audit_creation_date 2017-06-12
_audit_creation_method
;
Olex2 1.2
(compiled 2017.03.28 svn.r3405 for OlexSys, GUI svn.r5337)
;
_audit_update_record
;
2018-09-17 deposited with the CCDC.
2018-10-25 downloaded from the CCDC.
;
_cell_angle_alpha 90.00
_cell_angle_beta 90.00
_cell_angle_gamma 90.00
_cell_formula_units_Z 8
_cell_length_a 7.3868(4)
_cell_length_b 17.0662(9)
_cell_length_c 23.1039(11)
_cell_measurement_reflns_used 1324
_cell_measurement_temperature 253(8)
_cell_measurement_theta_max 21.0160
_cell_measurement_theta_min 4.0020
_cell_volume 2912.6(3)
_computing_cell_refinement
;
CrysAlisPro, Agilent Technologies,
Version 1.171.36.28 (release 01-02-2013 CrysAlis171 .NET)
(compiled Feb  1 2013,16:14:44)
;
_computing_data_collection
;
CrysAlisPro, Agilent Technologies,
Version 1.171.36.28 (release 01-02-2013 CrysAlis171 .NET)
(compiled Feb  1 2013,16:14:44)
;
_computing_data_reduction
;
CrysAlisPro, Agilent Technologies,
Version 1.171.36.28 (release 01-02-2013 CrysAlis171 .NET)
(compiled Feb  1 2013,16:14:44)
;
_computing_molecular_graphics 'Olex2 (Dolomanov et al., 2009)'
_computing_publication_material 'Olex2 (Dolomanov et al., 2009)'
_computing_structure_refinement 'ShelXL (Sheldrick, 2015)'
_computing_structure_solution 'ShelXS (Sheldrick, 2008)'
_diffrn_ambient_temperature 253(8)
_diffrn_detector_area_resol_mean 16.0733
_diffrn_measured_fraction_theta_full 0.997
_diffrn_measured_fraction_theta_max 0.997
_diffrn_measurement_details
;
#__ type_ start__ end____ width___ exp.time_
  1 omega   52.00   82.00   1.0000   12.0000
omega____ theta____ kappa____ phi______ frames
    -       22.7867  178.0000  -30.0000 30

#__ type_ start__ end____ width___ exp.time_
  2 omega  -35.00   89.00   1.0000   12.0000
omega____ theta____ kappa____ phi______ frames
    -       22.7867   19.0000   90.0000 124
;
_diffrn_measurement_device_type 'SuperNova, Dual, Cu at zero, Eos'
_diffrn_measurement_method '\w scans'
_diffrn_orient_matrix_UB_11 0.0341866000
_diffrn_orient_matrix_UB_12 0.0104706000
_diffrn_orient_matrix_UB_13 0.0276440000
_diffrn_orient_matrix_UB_21 0.0508357000
_diffrn_orient_matrix_UB_22 0.0307254000
_diffrn_orient_matrix_UB_23 -0.0127400000
_diffrn_orient_matrix_UB_31 -0.0739380000
_diffrn_orient_matrix_UB_32 0.0259577000
_diffrn_orient_matrix_UB_33 0.0039970000
_diffrn_radiation_monochromator mirror
_diffrn_radiation_type MoK\a
_diffrn_radiation_wavelength 0.71073
_diffrn_reflns_av_R_equivalents 0.0490
_diffrn_reflns_av_unetI/netI 0.0970
_diffrn_reflns_limit_h_max 6
_diffrn_reflns_limit_h_min -9
_diffrn_reflns_limit_k_max 12
_diffrn_reflns_limit_k_min -21
_diffrn_reflns_limit_l_max 16
_diffrn_reflns_limit_l_min -28
_diffrn_reflns_number 7742
_diffrn_reflns_theta_full 26.02
_diffrn_reflns_theta_max 26.02
_diffrn_reflns_theta_min 3.48
_diffrn_source 'SuperNova (Mo) X-ray Source'
_exptl_absorpt_coefficient_mu 0.078
_exptl_absorpt_correction_T_max 1.00000
_exptl_absorpt_correction_T_min 0.83910
_exptl_absorpt_correction_type multi-scan
_exptl_absorpt_process_details
;
CrysAlisPro, Agilent Technologies,
Version 1.171.36.28 (release 01-02-2013 CrysAlis171 .NET)
(compiled Feb  1 2013,16:14:44)
Empirical absorption correction using spherical harmonics,
 implemented in SCALE3 ABSPACK scaling algorithm.
;
_exptl_crystal_colour 'clear light colourless'
_exptl_crystal_colour_lustre clear
_exptl_crystal_colour_modifier light
_exptl_crystal_colour_primary colourless
_exptl_crystal_density_diffrn 1.192
_exptl_crystal_density_method 'not measured'
_exptl_crystal_description block
_exptl_crystal_F_000 1136
_exptl_crystal_size_max 0.21
_exptl_crystal_size_mid 0.15
_exptl_crystal_size_min 0.14
_refine_diff_density_max 0.149
_refine_diff_density_min -0.202
_refine_diff_density_rms 0.041
_refine_ls_abs_structure_details 'Flack H D (1983), Acta Cryst. A39, 876-881'
_refine_ls_abs_structure_Flack 1(2)
_refine_ls_extinction_method none
_refine_ls_goodness_of_fit_ref 1.057
_refine_ls_hydrogen_treatment constr
_refine_ls_matrix_type full
_refine_ls_number_parameters 369
_refine_ls_number_reflns 5304
_refine_ls_number_restraints 24
_refine_ls_restrained_S_all 1.055
_refine_ls_R_factor_all 0.1129
_refine_ls_R_factor_gt 0.0657
_refine_ls_shift/su_max 0.000
_refine_ls_shift/su_mean 0.000
_refine_ls_structure_factor_coef Fsqd
_refine_ls_weighting_details 'calc w=1/[\s^2^(Fo^2^)+(0.0371P)^2^+0.0000P] where P=(Fo^2^+2Fc^2^)/3'
_refine_ls_weighting_scheme calc
_refine_ls_wR_factor_gt 0.1187
_refine_ls_wR_factor_ref 0.1497
_reflns_number_gt 3182
_reflns_number_total 5304
_reflns_threshold_expression >2sigma(I)
_cod_data_source_file c8ob02495b3.cif
_cod_data_source_block litao_0609
_cod_depositor_comments 'Adding full bibliography for 7156534--7156536.cif.'
_cod_database_code 7156535
_chemical_oxdiff_formula 'C H N O'
_reflns_odcompleteness_completeness 99.56
_reflns_odcompleteness_iscentric 1
_reflns_odcompleteness_theta 26.32
_olex2_refinement_description
;
1. Fixed Uiso
 At 1.2 times of:
  All C(H) groups, All C(H,H) groups
 At 1.5 times of:
  All C(H,H,H) groups, All O(H) groups
2. Uiso/Uaniso restraints and constraints
Uanis(C28) \\sim Ueq, Uanis(C28') \\sim Ueq, Uanis(C29') \\sim Ueq, Uanis(C29)
\\sim Ueq: with sigma of 0.01 and sigma for terminal atoms of 0.02
3. Others
 Fixed Sof: C28(0.55) H28(0.55) C29(0.55) H29A(0.55) H29B(0.55) C29'(0.45)
 H29C(0.45) H29D(0.45) C28'(0.45) H28'(0.45)
4.a Ternary CH refined with riding coordinates:
 C7(H7), C9(H9), C23(H23), C25(H25)
4.b Secondary CH2 refined with riding coordinates:
 C1(H1A,H1B), C4(H4A,H4B), C5(H5A,H5B), C8(H8A,H8B), C17(H17A,H17B), C20(H20A,
 H20B), C21(H21A,H21B), C24(H24A,H24B)
4.c Aromatic/amide H refined with riding coordinates:
 C14(H14), C28(H28), C28'(H28')
4.d X=CH2 refined with riding coordinates:
 C15(H15A,H15B), C29(H29A,H29B), C29'(H29C,H29D)
4.e Idealised Me refined as rotating group:
 C12(H12A,H12B,H12C), C13(H13A,H13B,H13C), C16(H16A,H16B,H16C), C30(H30A,H30B,
 H30C), C31(H31A,H31B,H31C), C32(H32A,H32B,H32C)
4.f Idealised tetrahedral OH refined as rotating group:
 O2(H2), O4(H4)
;
_olex2_date_sample_data_collection 2017-06-12
_olex2_submission_special_instructions 'No special instructions were received'

loop_
_space_group_symop_id
_space_group_symop_operation_xyz
1 'x, y, z'
2 '-x+1/2, -y, z+1/2'
3 'x+1/2, -y+1/2, -z'
4 '-x, y+1/2, -z+1/2'

loop_
_atom_site_label
_atom_site_type_symbol
_atom_site_fract_x
_atom_site_fract_y
_atom_site_fract_z
_atom_site_U_iso_or_equiv
_atom_site_adp_type
_atom_site_occupancy
_atom_site_calc_flag
_atom_site_disorder_assembly
_atom_site_disorder_group
_atom_site_refinement_flags_posn
_atom_site_refinement_flags_adp
O1 O -0.6094(5) -0.6817(2) -0.35587(13) 0.0838(11) Uani 1 d . . . .
O2 O -0.8950(3) -0.32968(14) -0.46537(10) 0.0460(6) Uani 1 d . . . .
H2 H -0.8244 -0.3196 -0.4917 0.069 Uiso 1 calc . . GR .
N1 N -0.6526(5) -0.7255(2) -0.40684(18) 0.0728(11) Uani 1 d . . . .
C1 C -0.6232(6) -0.5998(3) -0.36975(17) 0.0651(13) Uani 1 d . . . .
H1A H -0.5262 -0.5707 -0.3514 0.078 Uiso 1 calc . . R .
H1B H -0.7380 -0.5790 -0.3564 0.078 Uiso 1 calc . . R .
C2 C -0.6093(5) -0.5932(2) -0.43545(15) 0.0474(10) Uani 1 d . . . .
C3 C -0.6512(5) -0.6778(3) -0.44952(19) 0.0566(11) Uani 1 d . . . .
C4 C -0.7017(6) -0.7003(2) -0.50961(19) 0.0659(13) Uani 1 d . . . .
H4A H -0.7439 -0.7541 -0.5101 0.079 Uiso 1 calc . . R .
H4B H -0.5962 -0.6968 -0.5345 0.079 Uiso 1 calc . . R .
C5 C -0.8495(6) -0.6467(2) -0.53241(18) 0.0581(11) Uani 1 d . . . .
H5A H -0.9610 -0.6581 -0.5119 0.070 Uiso 1 calc . . R .
H5B H -0.8694 -0.6584 -0.5730 0.070 Uiso 1 calc . . R .
C6 C -0.8076(5) -0.5586(2) -0.52618(15) 0.0414(9) Uani 1 d . . . .
C7 C -0.7621(5) -0.5422(2) -0.46179(15) 0.0398(9) Uani 1 d . . . .
H7 H -0.8713 -0.5575 -0.4405 0.048 Uiso 1 calc . . R .
C8 C -0.7426(5) -0.4548(2) -0.45073(15) 0.0414(9) Uani 1 d . . . .
H8A H -0.7050 -0.4463 -0.4110 0.050 Uiso 1 calc . . R .
H8B H -0.6500 -0.4335 -0.4760 0.050 Uiso 1 calc . . R .
C9 C -0.9195(5) -0.4131(2) -0.46154(15) 0.0428(9) Uani 1 d . . . .
H9 H -0.9957 -0.4226 -0.4275 0.051 Uiso 1 calc . . R .
C10 C -1.0227(5) -0.4444(2) -0.51337(16) 0.0465(10) Uani 1 d . . . .
C11 C -0.9737(5) -0.5092(2) -0.54201(16) 0.0469(10) Uani 1 d B . . .
C12 C -0.4142(5) -0.5717(3) -0.45319(18) 0.0660(13) Uani 1 d . . . .
H12A H -0.3975 -0.5825 -0.4936 0.099 Uiso 1 calc . . GR .
H12B H -0.3301 -0.6022 -0.4309 0.099 Uiso 1 calc . . GR .
H12C H -0.3937 -0.5170 -0.4461 0.099 Uiso 1 calc . . GR .
C13 C -0.6558(5) -0.5358(2) -0.56964(15) 0.0545(11) Uani 1 d . . . .
H13A H -0.6150 -0.4835 -0.5615 0.082 Uiso 1 calc . . GR .
H13B H -0.7023 -0.5381 -0.6084 0.082 Uiso 1 calc . . GR .
H13C H -0.5563 -0.5716 -0.5658 0.082 Uiso 1 calc . . GR .
C14 C -1.0774(6) -0.5383(3) -0.5931(2) 0.0745(14) Uani 1 d . . . .
H14 H -1.1343 -0.5867 -0.5898 0.089 Uiso 1 calc A . R .
C16 C -1.1932(5) -0.3988(3) -0.5266(2) 0.0680(14) Uani 1 d . . . .
H16A H -1.2644 -0.4270 -0.5544 0.102 Uiso 1 calc . . GR .
H16B H -1.1615 -0.3484 -0.5421 0.102 Uiso 1 calc . . GR .
H16C H -1.2620 -0.3919 -0.4917 0.102 Uiso 1 calc . . GR .
C15 C -1.0939(9) -0.5021(3) -0.6410(2) 0.133(3) Uani 1 d B 1 . .
H15A H -1.0390 -0.4535 -0.6460 0.160 Uiso 1 calc B 1 R .
H15B H -1.1610 -0.5241 -0.6709 0.160 Uiso 1 calc B 1 R .
O3 O -0.3863(5) -0.4278(2) -0.82647(13) 0.0835(10) Uani 1 d . . . .
O4 O -0.6419(3) -0.29606(15) -0.55417(9) 0.0467(7) Uani 1 d . . . .
H4 H -0.5771 -0.2579 -0.5482 0.070 Uiso 1 calc . . GR .
N2 N -0.4176(5) -0.3532(3) -0.85361(15) 0.0742(12) Uani 1 d . . . .
C17 C -0.4186(7) -0.4179(3) -0.76554(18) 0.0699(13) Uani 1 d . . . .
H17A H -0.3346 -0.4493 -0.7431 0.084 Uiso 1 calc . . R .
H17B H -0.5411 -0.4334 -0.7557 0.084 Uiso 1 calc . . R .
C18 C -0.3900(5) -0.3308(2) -0.75335(15) 0.0513(10) Uani 1 d . . . .
C19 C -0.4203(5) -0.3009(3) -0.81406(16) 0.0573(11) Uani 1 d . . . .
C20 C -0.4588(6) -0.2171(3) -0.82496(16) 0.0708(14) Uani 1 d . . . .
H20A H -0.4957 -0.2098 -0.8649 0.085 Uiso 1 calc . . R .
H20B H -0.3505 -0.1862 -0.8183 0.085 Uiso 1 calc . . R .
C21 C -0.6109(6) -0.1897(3) -0.78408(15) 0.0606(12) Uani 1 d . . . .
H21A H -0.7228 -0.2155 -0.7949 0.073 Uiso 1 calc . . R .
H21B H -0.6281 -0.1337 -0.7888 0.073 Uiso 1 calc . . R .
C22 C -0.5702(5) -0.2074(2) -0.71947(15) 0.0466(10) Uani 1 d C . . .
C23 C -0.5355(5) -0.2964(2) -0.71276(13) 0.0398(9) Uani 1 d . . . .
H23 H -0.6490 -0.3216 -0.7244 0.048 Uiso 1 calc . . R .
C24 C -0.5105(5) -0.3178(2) -0.64921(14) 0.0464(10) Uani 1 d . . . .
H24A H -0.4802 -0.3729 -0.6460 0.056 Uiso 1 calc . . R .
H24B H -0.4112 -0.2877 -0.6331 0.056 Uiso 1 calc . . R .
C25 C -0.6819(5) -0.3012(2) -0.61528(14) 0.0423(9) Uani 1 d . . . .
H25 H -0.7619 -0.3465 -0.6205 0.051 Uiso 1 calc . . R .
C26 C -0.7845(5) -0.2298(2) -0.63605(15) 0.0415(9) Uani 1 d C . . .
C27 C -0.7372(5) -0.1880(2) -0.68228(16) 0.0472(10) Uani 1 d . . . .
C30 C -0.9528(5) -0.2128(3) -0.60046(16) 0.0641(13) Uani 1 d . . . .
H30A H -1.0257 -0.2592 -0.5980 0.096 Uiso 1 calc C . GR .
H30B H -1.0212 -0.1718 -0.6187 0.096 Uiso 1 calc . . GR .
H30C H -0.9180 -0.1965 -0.5623 0.096 Uiso 1 calc . . GR .
C31 C -0.1917(5) -0.3155(3) -0.73415(19) 0.0745(15) Uani 1 d . . . .
H31A H -0.1692 -0.2601 -0.7336 0.112 Uiso 1 calc . . GR .
H31B H -0.1103 -0.3403 -0.7609 0.112 Uiso 1 calc . . GR .
H31C H -0.1731 -0.3367 -0.6961 0.112 Uiso 1 calc . . GR .
C32 C -0.4176(6) -0.1529(2) -0.69837(18) 0.0617(12) Uani 1 d . . . .
H32A H -0.3821 -0.1678 -0.6599 0.092 Uiso 1 calc C . GR .
H32B H -0.4600 -0.0998 -0.6982 0.092 Uiso 1 calc . . GR .
H32C H -0.3155 -0.1573 -0.7239 0.092 Uiso 1 calc . . GR .
C28 C -0.8149(15) -0.1068(8) -0.6907(5) 0.057(3) Uani 0.55 d C 1 . U
H28 H -0.7678 -0.0648 -0.6699 0.068 Uiso 0.55 calc C 1 R .
C29 C -0.9536(14) -0.0946(8) -0.7287(4) 0.077(3) Uani 0.55 d C 1 . U
H29A H -1.0011 -0.1363 -0.7496 0.092 Uiso 0.55 calc C 1 R .
H29B H -1.0007 -0.0445 -0.7336 0.092 Uiso 0.55 calc C 1 R .
C29' C -0.904(2) -0.0681(8) -0.6845(6) 0.089(4) Uani 0.45 d C 2 . U
H29C H -0.8487 -0.0545 -0.6497 0.107 Uiso 0.45 calc C 2 R .
H29D H -0.9864 -0.0342 -0.7017 0.107 Uiso 0.45 calc C 2 R .
C28' C -0.869(2) -0.1301(8) -0.7073(7) 0.058(4) Uani 0.45 d C 2 . U
H28' H -0.9255 -0.1424 -0.7420 0.069 Uiso 0.45 calc C 2 R .

loop_
_atom_site_aniso_label
_atom_site_aniso_U_11
_atom_site_aniso_U_22
_atom_site_aniso_U_33
_atom_site_aniso_U_23
_atom_site_aniso_U_13
_atom_site_aniso_U_12
O1 0.110(3) 0.079(2) 0.062(2) 0.030(2) 0.0012(19) 0.016(2)
O2 0.0525(16) 0.0403(15) 0.0453(15) -0.0015(13) 0.0114(12) -0.0036(14)
N1 0.085(3) 0.058(3) 0.075(3) 0.025(2) 0.013(2) 0.011(2)
C1 0.076(3) 0.067(3) 0.052(3) 0.012(2) -0.009(2) 0.004(3)
C2 0.044(2) 0.057(3) 0.042(2) 0.008(2) -0.0015(17) 0.005(2)
C3 0.054(3) 0.051(3) 0.064(3) 0.008(2) 0.004(2) 0.009(2)
C4 0.073(3) 0.049(3) 0.076(3) 0.001(3) 0.004(2) 0.009(3)
C5 0.068(3) 0.044(2) 0.062(3) -0.004(2) -0.013(2) 0.000(2)
C6 0.045(2) 0.044(2) 0.0349(19) -0.0021(18) -0.0051(16) 0.000(2)
C7 0.039(2) 0.043(2) 0.0373(19) 0.0019(18) -0.0032(16) -0.0060(19)
C8 0.044(2) 0.044(2) 0.0354(19) -0.0052(18) -0.0042(16) -0.0021(19)
C9 0.052(2) 0.039(2) 0.0371(19) -0.0032(18) 0.0056(17) -0.006(2)
C10 0.047(2) 0.045(2) 0.048(2) 0.005(2) -0.0091(17) -0.003(2)
C11 0.051(2) 0.044(2) 0.046(2) 0.001(2) -0.0145(18) -0.008(2)
C12 0.044(2) 0.088(3) 0.066(3) 0.011(3) -0.008(2) 0.005(3)
C13 0.057(3) 0.066(3) 0.041(2) 0.003(2) 0.0052(19) -0.001(2)
C14 0.083(3) 0.064(3) 0.077(3) -0.010(3) -0.039(3) 0.003(3)
C16 0.044(3) 0.064(3) 0.095(4) 0.006(3) -0.017(2) 0.001(2)
C15 0.206(7) 0.098(5) 0.095(4) 0.010(4) -0.100(5) -0.032(5)
O3 0.099(2) 0.091(3) 0.061(2) -0.029(2) 0.0064(18) 0.026(2)
O4 0.0573(17) 0.0513(17) 0.0314(12) 0.0033(13) 0.0010(11) -0.0073(14)
N2 0.076(3) 0.095(3) 0.051(2) -0.013(2) 0.0064(19) 0.021(3)
C17 0.084(3) 0.070(3) 0.055(3) -0.015(3) 0.012(2) 0.019(3)
C18 0.055(3) 0.060(3) 0.039(2) -0.008(2) 0.0046(18) 0.011(2)
C19 0.059(3) 0.075(3) 0.038(2) -0.005(2) 0.0084(19) 0.008(3)
C20 0.089(4) 0.088(4) 0.034(2) 0.008(2) 0.017(2) 0.006(3)
C21 0.076(3) 0.063(3) 0.042(2) 0.014(2) 0.010(2) 0.016(3)
C22 0.052(2) 0.052(2) 0.0359(19) 0.0066(19) 0.0073(17) 0.007(2)
C23 0.042(2) 0.045(2) 0.0319(18) -0.0001(18) -0.0007(15) 0.0055(19)
C24 0.053(2) 0.050(3) 0.0354(19) 0.0033(19) 0.0006(17) 0.011(2)
C25 0.047(2) 0.048(2) 0.0324(18) 0.0010(19) -0.0018(16) -0.005(2)
C26 0.039(2) 0.049(2) 0.037(2) -0.0007(19) -0.0012(15) 0.003(2)
C27 0.048(2) 0.049(3) 0.045(2) 0.003(2) 0.0055(18) 0.016(2)
C30 0.054(3) 0.089(4) 0.049(2) 0.006(3) 0.012(2) 0.014(3)
C31 0.053(3) 0.109(4) 0.062(3) -0.011(3) 0.004(2) 0.016(3)
C32 0.064(3) 0.056(3) 0.065(3) -0.008(2) 0.019(2) -0.003(2)
C28 0.062(7) 0.059(7) 0.050(6) -0.002(5) 0.003(5) 0.005(5)
C29 0.072(7) 0.078(7) 0.081(7) 0.016(6) -0.005(5) 0.004(6)
C29' 0.093(10) 0.097(10) 0.077(9) 0.007(8) 0.019(8) 0.008(9)
C28' 0.059(8) 0.063(8) 0.051(7) -0.001(6) 0.001(5) -0.003(6)

loop_
_atom_type_symbol
_atom_type_description
_atom_type_scat_dispersion_real
_atom_type_scat_dispersion_imag
_atom_type_scat_source
C C 0.0033 0.0016 'International Tables Vol C Tables 4.2.6.8 and 6.1.1.4'
H H 0.0000 0.0000 'International Tables Vol C Tables 4.2.6.8 and 6.1.1.4'
N N 0.0061 0.0033 'International Tables Vol C Tables 4.2.6.8 and 6.1.1.4'
O O 0.0106 0.0060 'International Tables Vol C Tables 4.2.6.8 and 6.1.1.4'

loop_
_geom_angle_atom_site_label_1
_geom_angle_atom_site_label_2
_geom_angle_atom_site_label_3
_geom_angle
N1 O1 C1 108.0(3)
C9 O2 H2 109.5
C3 N1 O1 107.5(3)
O1 C1 H1A 110.4
O1 C1 H1B 110.4
O1 C1 C2 106.8(4)
H1A C1 H1B 108.6
C2 C1 H1A 110.4
C2 C1 H1B 110.4
C1 C2 C7 112.5(3)
C1 C2 C12 110.2(3)
C3 C2 C1 97.4(3)
C3 C2 C7 107.6(3)
C3 C2 C12 111.2(3)
C12 C2 C7 116.3(3)
N1 C3 C2 116.3(4)
N1 C3 C4 123.6(4)
C4 C3 C2 119.9(4)
C3 C4 H4A 109.6
C3 C4 H4B 109.6
C3 C4 C5 110.4(4)
H4A C4 H4B 108.1
C5 C4 H4A 109.6
C5 C4 H4B 109.6
C4 C5 H5A 108.7
C4 C5 H5B 108.7
C4 C5 C6 114.2(3)
H5A C5 H5B 107.6
C6 C5 H5A 108.7
C6 C5 H5B 108.7
C5 C6 C7 108.0(3)
C5 C6 C13 109.2(3)
C7 C6 C13 114.7(3)
C11 C6 C5 110.7(3)
C11 C6 C7 107.7(3)
C11 C6 C13 106.6(3)
C2 C7 C6 115.7(3)
C2 C7 H7 104.7
C6 C7 H7 104.7
C8 C7 C2 114.6(3)
C8 C7 C6 111.0(3)
C8 C7 H7 104.7
C7 C8 H8A 109.5
C7 C8 H8B 109.5
H8A C8 H8B 108.1
C9 C8 C7 110.7(3)
C9 C8 H8A 109.5
C9 C8 H8B 109.5
O2 C9 C8 111.6(3)
O2 C9 H9 106.6
O2 C9 C10 111.3(3)
C8 C9 H9 106.6
C8 C9 C10 113.5(3)
C10 C9 H9 106.6
C11 C10 C9 123.0(4)
C11 C10 C16 123.4(4)
C16 C10 C9 113.4(3)
C10 C11 C6 123.6(3)
C10 C11 C14 121.8(4)
C14 C11 C6 114.6(3)
C2 C12 H12A 109.5
C2 C12 H12B 109.5
C2 C12 H12C 109.5
H12A C12 H12B 109.5
H12A C12 H12C 109.5
H12B C12 H12C 109.5
C6 C13 H13A 109.5
C6 C13 H13B 109.5
C6 C13 H13C 109.5
H13A C13 H13B 109.5
H13A C13 H13C 109.5
H13B C13 H13C 109.5
C11 C14 H14 117.4
C15 C14 C11 125.1(5)
C15 C14 H14 117.4
C10 C16 H16A 109.5
C10 C16 H16B 109.5
C10 C16 H16C 109.5
H16A C16 H16B 109.5
H16A C16 H16C 109.5
H16B C16 H16C 109.5
C14 C15 H15A 120.0
C14 C15 H15B 120.0
H15A C15 H15B 120.0
C17 O3 N2 107.2(3)
C25 O4 H4 109.5
C19 N2 O3 108.0(3)
O3 C17 H17A 110.6
O3 C17 H17B 110.6
O3 C17 C18 105.8(4)
H17A C17 H17B 108.7
C18 C17 H17A 110.6
C18 C17 H17B 110.6
C17 C18 C23 112.7(4)
C17 C18 C31 110.3(4)
C19 C18 C17 97.9(3)
C19 C18 C23 109.4(3)
C19 C18 C31 110.4(3)
C23 C18 C31 114.8(3)
N2 C19 C18 115.2(4)
N2 C19 C20 123.8(4)
C20 C19 C18 120.9(4)
C19 C20 H20A 109.8
C19 C20 H20B 109.8
C19 C20 C21 109.2(4)
H20A C20 H20B 108.3
C21 C20 H20A 109.8
C21 C20 H20B 109.8
C20 C21 H21A 109.0
C20 C21 H21B 109.0
C20 C21 C22 112.9(3)
H21A C21 H21B 107.8
C22 C21 H21A 109.0
C22 C21 H21B 109.0
C23 C22 C21 108.7(3)
C27 C22 C21 109.8(3)
C27 C22 C23 106.8(3)
C27 C22 C32 106.2(3)
C32 C22 C21 109.2(3)
C32 C22 C23 116.1(3)
C18 C23 C22 115.4(3)
C18 C23 H23 105.2
C22 C23 H23 105.2
C24 C23 C18 114.2(3)
C24 C23 C22 110.6(3)
C24 C23 H23 105.2
C23 C24 H24A 109.5
C23 C24 H24B 109.5
H24A C24 H24B 108.1
C25 C24 C23 110.6(3)
C25 C24 H24A 109.5
C25 C24 H24B 109.5
O4 C25 C24 110.3(3)
O4 C25 H25 107.0
O4 C25 C26 111.3(3)
C24 C25 H25 107.0
C26 C25 C24 113.9(3)
C26 C25 H25 107.0
C25 C26 C30 113.1(3)
C27 C26 C25 123.7(3)
C27 C26 C30 123.1(3)
C26 C27 C22 122.8(3)
C26 C27 C28 119.7(5)
C26 C27 C28' 119.5(6)
C28 C27 C22 115.5(5)
C28' C27 C22 116.4(6)
C28' C27 C28 26.1(5)
C26 C30 H30A 109.5
C26 C30 H30B 109.5
C26 C30 H30C 109.5
H30A C30 H30B 109.5
H30A C30 H30C 109.5
H30B C30 H30C 109.5
C18 C31 H31A 109.5
C18 C31 H31B 109.5
C18 C31 H31C 109.5
H31A C31 H31B 109.5
H31A C31 H31C 109.5
H31B C31 H31C 109.5
C22 C32 H32A 109.5
C22 C32 H32B 109.5
C22 C32 H32C 109.5
H32A C32 H32B 109.5
H32A C32 H32C 109.5
H32B C32 H32C 109.5
C27 C28 H28 119.7
C29 C28 C27 120.5(14)
C29 C28 H28 119.7
C28 C29 H29A 120.0
C28 C29 H29B 120.0
H29A C29 H29B 120.0
H29C C29' H29D 120.0
C28' C29' H29C 120.0
C28' C29' H29D 120.0
C27 C28' H28' 118.4
C29' C28' C27 123(2)
C29' C28' H28' 118.4

loop_
_geom_bond_atom_site_label_1
_geom_bond_atom_site_label_2
_geom_bond_distance
O1 N1 1.431(5)
O1 C1 1.437(5)
O2 H2 0.8200
O2 C9 1.437(4)
N1 C3 1.278(5)
C1 H1A 0.9700
C1 H1B 0.9700
C1 C2 1.526(5)
C2 C3 1.513(5)
C2 C7 1.549(5)
C2 C12 1.542(5)
C3 C4 1.488(6)
C4 H4A 0.9700
C4 H4B 0.9700
C4 C5 1.518(5)
C5 H5A 0.9700
C5 H5B 0.9700
C5 C6 1.543(5)
C6 C7 1.551(5)
C6 C11 1.533(5)
C6 C13 1.555(5)
C7 H7 0.9800
C7 C8 1.520(4)
C8 H8A 0.9700
C8 H8B 0.9700
C8 C9 1.509(5)
C9 H9 0.9800
C9 C10 1.517(5)
C10 C11 1.339(5)
C10 C16 1.512(5)
C11 C14 1.493(5)
C12 H12A 0.9600
C12 H12B 0.9600
C12 H12C 0.9600
C13 H13A 0.9600
C13 H13B 0.9600
C13 H13C 0.9600
C14 H14 0.9300
C14 C15 1.272(6)
C16 H16A 0.9600
C16 H16B 0.9600
C16 H16C 0.9600
C15 H15A 0.9300
C15 H15B 0.9300
O3 N2 1.438(5)
O3 C17 1.438(5)
O4 H4 0.8200
O4 C25 1.445(4)
N2 C19 1.278(5)
C17 H17A 0.9700
C17 H17B 0.9700
C17 C18 1.527(6)
C18 C19 1.509(5)
C18 C23 1.543(5)
C18 C31 1.552(6)
C19 C20 1.480(6)
C20 H20A 0.9700
C20 H20B 0.9700
C20 C21 1.540(5)
C21 H21A 0.9700
C21 H21B 0.9700
C21 C22 1.553(5)
C22 C23 1.547(5)
C22 C27 1.540(5)
C22 C32 1.540(6)
C23 H23 0.9800
C23 C24 1.524(4)
C24 H24A 0.9700
C24 H24B 0.9700
C24 C25 1.515(5)
C25 H25 0.9800
C25 C26 1.513(5)
C26 C27 1.332(5)
C26 C30 1.519(5)
C27 C28 1.513(13)
C27 C28' 1.501(17)
C30 H30A 0.9600
C30 H30B 0.9600
C30 H30C 0.9600
C31 H31A 0.9600
C31 H31B 0.9600
C31 H31C 0.9600
C32 H32A 0.9600
C32 H32B 0.9600
C32 H32C 0.9600
C28 H28 0.9300
C28 C29 1.364(14)
C29 H29A 0.9300
C29 H29B 0.9300
C29' H29C 0.9300
C29' H29D 0.9300
C29' C28' 1.209(18)
C28' H28' 0.9300

loop_
_geom_torsion_atom_site_label_1
_geom_torsion_atom_site_label_2
_geom_torsion_atom_site_label_3
_geom_torsion_atom_site_label_4
_geom_torsion
O1 N1 C3 C2 -0.7(5)
O1 N1 C3 C4 -175.9(4)
O1 C1 C2 C3 17.9(4)
O1 C1 C2 C7 130.5(4)
O1 C1 C2 C12 -97.9(4)
O2 C9 C10 C11 135.3(4)
O2 C9 C10 C16 -48.9(4)
N1 O1 C1 C2 -20.3(5)
N1 C3 C4 C5 125.3(4)
C1 O1 N1 C3 13.3(5)
C1 C2 C3 N1 -10.9(5)
C1 C2 C3 C4 164.4(4)
C1 C2 C7 C6 -156.0(3)
C1 C2 C7 C8 72.9(4)
C2 C3 C4 C5 -49.6(5)
C2 C7 C8 C9 -163.0(3)
C3 C2 C7 C6 -49.8(4)
C3 C2 C7 C8 179.0(3)
C3 C4 C5 C6 51.5(5)
C4 C5 C6 C7 -54.2(4)
C4 C5 C6 C11 -171.8(3)
C4 C5 C6 C13 71.1(4)
C5 C6 C7 C2 54.4(4)
C5 C6 C7 C8 -172.8(3)
C5 C6 C11 C10 140.6(4)
C5 C6 C11 C14 -40.4(5)
C6 C7 C8 C9 63.6(4)
C6 C11 C14 C15 -114.8(6)
C7 C2 C3 N1 -127.5(4)
C7 C2 C3 C4 47.8(5)
C7 C6 C11 C10 22.8(5)
C7 C6 C11 C14 -158.2(4)
C7 C8 C9 O2 -165.7(3)
C7 C8 C9 C10 -38.9(4)
C8 C9 C10 C11 8.3(5)
C8 C9 C10 C16 -175.9(3)
C9 C10 C11 C6 -0.6(6)
C9 C10 C11 C14 -179.6(4)
C10 C11 C14 C15 64.3(8)
C11 C6 C7 C2 174.0(3)
C11 C6 C7 C8 -53.2(4)
C12 C2 C3 N1 104.1(4)
C12 C2 C3 C4 -80.6(4)
C12 C2 C7 C6 75.6(4)
C12 C2 C7 C8 -55.6(4)
C13 C6 C7 C2 -67.6(4)
C13 C6 C7 C8 65.2(4)
C13 C6 C11 C10 -100.7(4)
C13 C6 C11 C14 78.3(4)
C16 C10 C11 C6 -175.9(4)
C16 C10 C11 C14 5.1(6)
O3 N2 C19 C18 0.4(5)
O3 N2 C19 C20 -176.7(4)
O3 C17 C18 C19 22.1(4)
O3 C17 C18 C23 137.1(3)
O3 C17 C18 C31 -93.1(4)
O4 C25 C26 C27 129.8(4)
O4 C25 C26 C30 -53.0(4)
N2 O3 C17 C18 -24.0(5)
N2 C19 C20 C21 127.6(4)
C17 O3 N2 C19 15.2(5)
C17 C18 C19 N2 -14.4(5)
C17 C18 C19 C20 162.8(4)
C17 C18 C23 C22 -153.8(3)
C17 C18 C23 C24 76.4(4)
C18 C19 C20 C21 -49.3(5)
C18 C23 C24 C25 -164.6(3)
C19 C18 C23 C22 -46.0(5)
C19 C18 C23 C24 -175.8(3)
C19 C20 C21 C22 53.5(5)
C20 C21 C22 C23 -56.5(5)
C20 C21 C22 C27 -173.0(4)
C20 C21 C22 C32 70.9(5)
C21 C22 C23 C18 53.3(4)
C21 C22 C23 C24 -175.2(3)
C21 C22 C27 C26 144.2(4)
C21 C22 C27 C28 -52.1(7)
C21 C22 C27 C28' -23.1(8)
C22 C23 C24 C25 63.3(4)
C22 C27 C28 C29 94.3(10)
C22 C27 C28' C29' -118.8(13)
C23 C18 C19 N2 -131.9(4)
C23 C18 C19 C20 45.2(5)
C23 C22 C27 C26 26.6(5)
C23 C22 C27 C28 -169.7(6)
C23 C22 C27 C28' -140.7(7)
C23 C24 C25 O4 -160.8(3)
C23 C24 C25 C26 -34.9(4)
C24 C25 C26 C27 4.4(5)
C24 C25 C26 C30 -178.3(3)
C25 C26 C27 C22 -0.7(6)
C25 C26 C27 C28 -163.8(6)
C25 C26 C27 C28' 166.2(7)
C26 C27 C28 C29 -101.5(11)
C26 C27 C28' C29' 73.5(17)
C27 C22 C23 C18 171.7(3)
C27 C22 C23 C24 -56.8(4)
C30 C26 C27 C22 -177.7(4)
C30 C26 C27 C28 19.2(8)
C30 C26 C27 C28' -10.8(9)
C31 C18 C19 N2 100.8(4)
C31 C18 C19 C20 -82.0(5)
C31 C18 C23 C22 78.8(4)
C31 C18 C23 C24 -51.0(5)
C32 C22 C23 C18 -70.2(4)
C32 C22 C23 C24 61.3(4)
C32 C22 C27 C26 -97.9(4)
C32 C22 C27 C28 65.8(7)
C32 C22 C27 C28' 94.9(7)
C28 C27 C28' C29' -24.5(14)
C28' C27 C28 C29 -4.3(15)
